data_4069964
loop_
_publ_author_name
'Wang, Aichen'
'Sun, Hongjian'
'Li, Xiaoyan'

_publ_section_title
;
 Simple Synthesis of
 (Triphenylphosphoniomethylidene)(pentamethylcyclopentadienyl)titanium(II)
 Dichloride and Its Unexpected Reduction To Form a Trinuclear Titanium
 Cluster
;
_journal_issue 17
_journal_name_full Organometallics
_journal_page_first 5285
_journal_paper_doi 10.1021/om9005406
_journal_volume 28
_journal_year 2009
_chemical_formula_sum 'C30 H45 Cl6 Ti3'
_chemical_formula_weight 762.06
_chemical_name_systematic
; 
 ? 
;
_space_group_IT_number 14
_symmetry_cell_setting monoclinic
_symmetry_space_group_name_Hall '-P 2ybc'
_symmetry_space_group_name_H-M 'P 1 21/c 1'
_atom_sites_solution_hydrogens geom
_atom_sites_solution_primary direct
_atom_sites_solution_secondary difmap
_audit_creation_method SHELXL-97
_cell_angle_alpha 90.00
_cell_angle_beta 91.851(18)
_cell_angle_gamma 90.00
_cell_formula_units_Z 1
_cell_length_a 16.783(16)
_cell_length_b 8.979(8)
_cell_length_c 22.96(2)
_cell_measurement_reflns_used 780
_cell_measurement_temperature 273(2)
_cell_measurement_theta_max 15.86
_cell_measurement_theta_min 2.43
_cell_volume 3458(5)
_computing_cell_refinement 'Bruker SMART'
_computing_data_collection 'Bruker SMART'
_computing_data_reduction 'Bruker SAINT'
_computing_molecular_graphics 'Bruker SHELXTL'
_computing_publication_material 'Bruker SHELXTL'
_computing_structure_refinement 'SHELXL-97 (Sheldrick, 1997)'
_computing_structure_solution 'SHELXS-97 (Sheldrick, 1990)'
_diffrn_ambient_temperature 273(2)
_diffrn_measured_fraction_theta_full 0.999
_diffrn_measured_fraction_theta_max 0.999
_diffrn_measurement_device_type 'CCD area detector'
_diffrn_measurement_method 'phi and omega scans'
_diffrn_radiation_monochromator graphite
_diffrn_radiation_source 'fine-focus sealed tube'
_diffrn_radiation_type MoK\a
_diffrn_radiation_wavelength 0.71073
_diffrn_reflns_av_R_equivalents 0.1618
_diffrn_reflns_av_sigmaI/netI 0.2538
_diffrn_reflns_limit_h_max 19
_diffrn_reflns_limit_h_min -19
_diffrn_reflns_limit_k_max 10
_diffrn_reflns_limit_k_min -9
_diffrn_reflns_limit_l_max 15
_diffrn_reflns_limit_l_min -27
_diffrn_reflns_number 16872
_diffrn_reflns_theta_full 25.00
_diffrn_reflns_theta_max 25.00
_diffrn_reflns_theta_min 1.21
_exptl_absorpt_coefficient_mu 0.290
_exptl_absorpt_correction_type none
_exptl_crystal_density_diffrn 0.366
_exptl_crystal_density_meas 0
_exptl_crystal_density_method 'not measured'
_exptl_crystal_F_000 393
_refine_diff_density_max 0.621
_refine_diff_density_min -0.980
_refine_diff_density_rms 0.150
_refine_ls_extinction_coef 0.0023(5)
_refine_ls_extinction_expression Fc^*^=kFc[1+0.001xFc^2^\l^3^/sin(2\q)]^-1/4^
_refine_ls_extinction_method SHELXL
_refine_ls_goodness_of_fit_ref 0.861
_refine_ls_hydrogen_treatment mixed
_refine_ls_matrix_type full
_refine_ls_number_parameters 368
_refine_ls_number_reflns 6092
_refine_ls_number_restraints 0
_refine_ls_restrained_S_all 0.861
_refine_ls_R_factor_all 0.2351
_refine_ls_R_factor_gt 0.0958
_refine_ls_shift/su_max 0.005
_refine_ls_shift/su_mean 0.000
_refine_ls_structure_factor_coef Fsqd
_refine_ls_weighting_details 'calc w=1/[\s^2^(Fo^2^)+(0.1530P)^2^+0.0000P] where P=(Fo^2^+2Fc^2^)/3'
_refine_ls_weighting_scheme calc
_refine_ls_wR_factor_gt 0.2447
_refine_ls_wR_factor_ref 0.3181
_reflns_number_gt 1903
_reflns_number_total 6092
_reflns_threshold_expression >2sigma(I)
_cod_data_source_file om9005406_si_003.cif
_cod_data_source_block 33
_cod_depositor_comments
;
The following automatic conversions were performed:

'_symmetry_cell_setting' value 'Monoclinic' changed to 'monoclinic'
according to /home/saulius/struct/CIF-dictionaries/cif_core.dic
dictionary named 'cif_core.dic' version 2.4.2 from 2011-04-26.

Automatic conversion script
Id: cif_fix_values 1715 2011-07-08 13:25:40Z adriana 
;
_cod_original_sg_symbol_H-M P2(1)/c
_cod_database_code 4069964

loop_
_symmetry_equiv_pos_as_xyz
'x, y, z'
'-x, y+1/2, -z+1/2'
'-x, -y, -z'
'x, -y-1/2, z-1/2'

loop_
_atom_site_label
_atom_site_type_symbol
_atom_site_fract_x
_atom_site_fract_y
_atom_site_fract_z
_atom_site_U_iso_or_equiv
_atom_site_adp_type
_atom_site_occupancy
_atom_site_symmetry_multiplicity
_atom_site_calc_flag
_atom_site_refinement_flags
Ti1 Ti 0.17411(13) 0.7881(2) 0.09205(9) 0.0422(6) Uani 1 1 d .
Ti2 Ti 0.37248(13) 0.7885(2) 0.12289(9) 0.0421(6) Uani 1 1 d .
Ti3 Ti 0.24481(13) 0.8773(2) 0.22691(8) 0.0429(6) Uani 1 1 d .
Cl1 Cl 0.3365(5) 0.7936(8) 0.1976(3) 0.184(3) Uani 1 1 d .
Cl2 Cl 0.1700(5) 0.8485(9) 0.1685(3) 0.198(3) Uani 1 1 d .
Cl3 Cl 0.2787(5) 0.7761(9) 0.0800(3) 0.200(3) Uani 1 1 d .
Cl4 Cl 0.2665(2) 1.1274(4) 0.22435(14) 0.0677(11) Uani 1 1 d .
Cl5 Cl 0.1338(2) 0.5449(4) 0.09918(18) 0.0811(12) Uani 1 1 d .
Cl6 Cl 0.4133(2) 1.0284(4) 0.10797(17) 0.0785(12) Uani 1 1 d .
C1 C 0.1526(10) 1.0121(16) 0.0445(7) 0.068(4) Uani 1 1 d .
C2 C 0.1609(10) 0.906(2) 0.0009(6) 0.065(4) Uani 1 1 d .
C3 C 0.1058(11) 0.8083(18) -0.0010(6) 0.068(4) Uani 1 1 d .
C4 C 0.0515(10) 0.842(2) 0.0424(9) 0.079(5) Uani 1 1 d .
C5 C 0.0771(13) 0.970(2) 0.0714(6) 0.093(7) Uani 1 1 d .
C6 C 0.2064(14) 1.141(2) 0.0611(10) 0.184(12) Uani 1 1 d .
H6A H 0.2435 1.1580 0.0308 0.275 Uiso 1 1 calc R
H6B H 0.2351 1.1189 0.0968 0.275 Uiso 1 1 calc R
H6C H 0.1748 1.2292 0.0661 0.275 Uiso 1 1 calc R
C7 C 0.2300(11) 0.919(3) -0.0395(8) 0.151(10) Uani 1 1 d .
H7A H 0.2472 0.8208 -0.0504 0.226 Uiso 1 1 calc R
H7B H 0.2733 0.9700 -0.0199 0.226 Uiso 1 1 calc R
H7C H 0.2134 0.9731 -0.0737 0.226 Uiso 1 1 calc R
C8 C 0.0950(15) 0.684(2) -0.0393(8) 0.166(11) Uani 1 1 d .
H8A H 0.1050 0.7141 -0.0785 0.250 Uiso 1 1 calc R
H8B H 0.0413 0.6478 -0.0373 0.250 Uiso 1 1 calc R
H8C H 0.1315 0.6060 -0.0279 0.250 Uiso 1 1 calc R
C9 C -0.0258(10) 0.769(3) 0.0553(10) 0.174(12) Uani 1 1 d .
H9A H -0.0232 0.7299 0.0942 0.261 Uiso 1 1 calc R
H9B H -0.0358 0.6897 0.0281 0.261 Uiso 1 1 calc R
H9C H -0.0680 0.8411 0.0519 0.261 Uiso 1 1 calc R
C10 C 0.0428(15) 1.065(3) 0.1222(7) 0.209(16) Uani 1 1 d .
H10A H 0.0101 1.1431 0.1062 0.313 Uiso 1 1 calc R
H10B H 0.0860 1.1068 0.1451 0.313 Uiso 1 1 calc R
H10C H 0.0114 1.0018 0.1463 0.313 Uiso 1 1 calc R
C11 C 0.4221(8) 0.5451(13) 0.1308(6) 0.053(4) Uani 1 1 d .
C12 C 0.4059(8) 0.5673(15) 0.0733(7) 0.061(4) Uani 1 1 d .
C13 C 0.4583(10) 0.6753(17) 0.0540(6) 0.070(5) Uani 1 1 d .
C14 C 0.5077(8) 0.7207(15) 0.1042(8) 0.070(4) Uani 1 1 d .
C15 C 0.4820(8) 0.6418(17) 0.1506(6) 0.056(4) Uani 1 1 d .
C16 C 0.3718(13) 0.4350(19) 0.1643(9) 0.138(8) Uani 1 1 d .
H16A H 0.3179 0.4370 0.1490 0.207 Uiso 1 1 calc R
H16B H 0.3727 0.4621 0.2048 0.207 Uiso 1 1 calc R
H16C H 0.3933 0.3365 0.1603 0.207 Uiso 1 1 calc R
C17 C 0.3450(10) 0.495(2) 0.0306(8) 0.127(8) Uani 1 1 d .
H17A H 0.3671 0.4895 -0.0074 0.190 Uiso 1 1 calc R
H17B H 0.2973 0.5539 0.0287 0.190 Uiso 1 1 calc R
H17C H 0.3327 0.3965 0.0439 0.190 Uiso 1 1 calc R
C18 C 0.4617(12) 0.734(2) -0.0119(7) 0.152(10) Uani 1 1 d .
H18A H 0.4559 0.6508 -0.0382 0.227 Uiso 1 1 calc R
H18B H 0.5121 0.7815 -0.0176 0.227 Uiso 1 1 calc R
H18C H 0.4193 0.8035 -0.0194 0.227 Uiso 1 1 calc R
C19 C 0.5776(10) 0.825(2) 0.1002(10) 0.155(10) Uani 1 1 d .
H19A H 0.5744 0.9000 0.1297 0.233 Uiso 1 1 calc R
H19B H 0.5767 0.8708 0.0625 0.233 Uiso 1 1 calc R
H19C H 0.6262 0.7696 0.1059 0.233 Uiso 1 1 calc R
C20 C 0.5169(11) 0.646(2) 0.2107(7) 0.134(8) Uani 1 1 d .
H20A H 0.5515 0.5623 0.2169 0.201 Uiso 1 1 calc R
H20B H 0.4749 0.6433 0.2381 0.201 Uiso 1 1 calc R
H20C H 0.5469 0.7367 0.2161 0.201 Uiso 1 1 calc R
C21 C 0.1605(10) 0.9059(19) 0.3096(6) 0.065(4) Uani 1 1 d .
C22 C 0.1433(11) 0.771(3) 0.2840(6) 0.083(6) Uani 1 1 d .
C23 C 0.2139(17) 0.6835(18) 0.2879(7) 0.092(6) Uani 1 1 d .
C24 C 0.2721(10) 0.770(3) 0.3180(7) 0.086(6) Uani 1 1 d .
C25 C 0.2409(11) 0.9054(18) 0.3295(6) 0.071(4) Uani 1 1 d .
C26 C 0.1010(12) 1.031(2) 0.3121(8) 0.156(11) Uani 1 1 d .
H26A H 0.0645 1.0245 0.2791 0.235 Uiso 1 1 calc R
H26B H 0.1284 1.1245 0.3115 0.235 Uiso 1 1 calc R
H26C H 0.0720 1.0230 0.3474 0.235 Uiso 1 1 calc R
C27 C 0.0625(13) 0.726(3) 0.2565(8) 0.192(13) Uani 1 1 d .
H27A H 0.0380 0.6530 0.2808 0.287 Uiso 1 1 calc R
H27B H 0.0703 0.6836 0.2187 0.287 Uiso 1 1 calc R
H27C H 0.0287 0.8116 0.2528 0.287 Uiso 1 1 calc R
C28 C 0.208(2) 0.518(2) 0.2631(10) 0.25(2) Uani 1 1 d .
H28A H 0.1528 0.4873 0.2621 0.377 Uiso 1 1 calc R
H28B H 0.2384 0.4525 0.2879 0.377 Uiso 1 1 calc R
H28C H 0.2276 0.5156 0.2244 0.377 Uiso 1 1 calc R
C29 C 0.3581(12) 0.722(3) 0.3381(9) 0.205(15) Uani 1 1 d .
H29A H 0.3937 0.7367 0.3067 0.308 Uiso 1 1 calc R
H29B H 0.3582 0.6193 0.3492 0.308 Uiso 1 1 calc R
H29C H 0.3754 0.7822 0.3708 0.308 Uiso 1 1 calc R
C30 C 0.2830(13) 1.026(2) 0.3650(6) 0.149(10) Uani 1 1 d .
H30A H 0.3345 0.9904 0.3781 0.224 Uiso 1 1 calc R
H30B H 0.2519 1.0502 0.3980 0.224 Uiso 1 1 calc R
H30C H 0.2892 1.1127 0.3412 0.224 Uiso 1 1 calc R

loop_
_atom_site_aniso_label
_atom_site_aniso_U_11
_atom_site_aniso_U_22
_atom_site_aniso_U_33
_atom_site_aniso_U_23
_atom_site_aniso_U_13
_atom_site_aniso_U_12
Ti1 0.0430(14) 0.0422(14) 0.0412(14) -0.0014(11) -0.0002(10) 0.0041(12)
Ti2 0.0438(14) 0.0406(14) 0.0423(14) 0.0012(10) 0.0071(10) 0.0036(11)
Ti3 0.0452(14) 0.0488(14) 0.0349(13) 0.0015(10) 0.0033(10) 0.0019(12)
Cl1 0.178(7) 0.185(7) 0.190(7) 0.009(5) 0.030(5) 0.005(6)
Cl2 0.199(8) 0.209(8) 0.186(7) 0.004(6) -0.007(6) 0.006(6)
Cl3 0.200(8) 0.204(8) 0.195(7) 0.004(6) 0.001(6) 0.025(6)
Cl4 0.089(3) 0.045(2) 0.070(2) 0.0011(18) 0.0075(19) -0.007(2)
Cl5 0.089(3) 0.040(2) 0.112(3) 0.005(2) -0.023(2) -0.008(2)
Cl6 0.084(3) 0.042(2) 0.112(3) 0.007(2) 0.041(2) 0.000(2)
C1 0.070(11) 0.054(10) 0.078(11) 0.019(8) -0.034(9) -0.003(8)
C2 0.072(11) 0.090(13) 0.034(8) 0.014(8) 0.007(7) 0.030(10)
C3 0.080(12) 0.073(12) 0.051(10) -0.007(8) -0.008(8) -0.018(10)
C4 0.060(11) 0.072(12) 0.102(14) 0.044(10) -0.028(10) -0.013(9)
C5 0.131(17) 0.117(16) 0.031(8) 0.028(9) 0.003(9) 0.098(14)
C6 0.22(3) 0.059(13) 0.26(3) 0.060(15) -0.15(2) -0.056(15)
C7 0.094(15) 0.25(3) 0.117(15) 0.080(16) 0.064(12) 0.082(16)
C8 0.27(3) 0.12(2) 0.102(16) -0.034(13) -0.071(17) 0.022(18)
C9 0.052(12) 0.23(3) 0.24(3) 0.16(2) 0.004(13) -0.017(15)
C10 0.28(3) 0.28(3) 0.075(13) 0.043(15) 0.096(16) 0.23(3)
C11 0.068(10) 0.028(7) 0.064(10) 0.010(7) 0.016(8) 0.009(7)
C12 0.052(10) 0.040(9) 0.091(12) -0.016(8) 0.007(8) 0.013(7)
C13 0.081(12) 0.071(12) 0.061(10) 0.001(8) 0.018(9) 0.040(9)
C14 0.046(9) 0.038(8) 0.126(15) -0.001(9) 0.003(9) 0.004(7)
C15 0.061(10) 0.062(10) 0.045(8) -0.003(7) -0.010(7) 0.026(8)
C16 0.17(2) 0.067(13) 0.18(2) 0.048(13) 0.074(16) 0.000(13)
C17 0.093(14) 0.122(17) 0.163(18) -0.102(14) -0.030(13) 0.019(12)
C18 0.159(19) 0.20(2) 0.098(14) 0.084(14) 0.085(13) 0.113(17)
C19 0.065(14) 0.081(16) 0.32(3) -0.013(16) 0.049(16) -0.024(11)
C20 0.130(17) 0.18(2) 0.094(14) -0.043(13) -0.027(12) 0.070(15)
C21 0.067(11) 0.085(13) 0.043(9) 0.023(8) 0.008(7) 0.025(9)
C22 0.081(13) 0.125(17) 0.044(10) 0.031(10) -0.003(8) -0.045(13)
C23 0.17(2) 0.054(12) 0.057(11) 0.023(8) 0.046(13) -0.002(13)
C24 0.067(12) 0.151(19) 0.040(9) 0.048(11) 0.030(8) 0.041(13)
C25 0.097(14) 0.067(12) 0.049(9) 0.003(8) 0.007(9) -0.003(10)
C26 0.146(19) 0.22(2) 0.110(15) 0.066(15) 0.071(13) 0.136(18)
C27 0.14(2) 0.34(4) 0.091(15) 0.048(18) -0.032(14) -0.14(2)
C28 0.53(5) 0.060(14) 0.18(2) 0.013(14) 0.25(3) 0.00(2)
C29 0.109(18) 0.37(4) 0.134(19) 0.14(2) 0.032(14) 0.13(2)
C30 0.23(3) 0.16(2) 0.056(11) -0.012(12) -0.004(13) -0.122(19)

loop_
_atom_type_symbol
_atom_type_description
_atom_type_scat_dispersion_real
_atom_type_scat_dispersion_imag
_atom_type_scat_source
C C 0.0033 0.0016 'International Tables Vol C Tables 4.2.6.8 and 6.1.1.4'
H H 0.0000 0.0000 'International Tables Vol C Tables 4.2.6.8 and 6.1.1.4'
Cl Cl 0.1484 0.1585 'International Tables Vol C Tables 4.2.6.8 and 6.1.1.4'
Ti Ti 0.2776 0.4457 'International Tables Vol C Tables 4.2.6.8 and 6.1.1.4'

loop_
_geom_angle_atom_site_label_1
_geom_angle_atom_site_label_2
_geom_angle_atom_site_label_3
_geom_angle
Cl3 Ti1 Cl2 103.4(4)
Cl3 Ti1 Cl5 104.3(3)
Cl2 Ti1 Cl5 101.1(3)
Cl3 Ti1 C1 96.8(5)
Cl2 Ti1 C1 100.6(5)
Cl5 Ti1 C1 145.1(4)
Cl3 Ti1 C5 133.6(7)
Cl2 Ti1 C5 86.6(4)
Cl5 Ti1 C5 118.3(7)
C1 Ti1 C5 37.0(6)
Cl3 Ti1 C2 87.3(5)
Cl2 Ti1 C2 135.4(5)
Cl5 Ti1 C2 118.2(5)
C1 Ti1 C2 34.8(5)
C5 Ti1 C2 57.4(5)
Cl3 Ti1 C4 141.2(6)
Cl2 Ti1 C4 109.8(6)
Cl5 Ti1 C4 88.6(4)
C1 Ti1 C4 58.3(5)
C5 Ti1 C4 34.2(5)
C2 Ti1 C4 54.8(5)
Cl3 Ti1 C3 108.0(5)
Cl2 Ti1 C3 142.7(5)
Cl5 Ti1 C3 90.1(4)
C1 Ti1 C3 56.7(5)
C5 Ti1 C3 57.2(5)
C2 Ti1 C3 31.1(5)
C4 Ti1 C3 34.3(5)
Cl3 Ti1 Ti3 80.7(3)
Cl2 Ti1 Ti3 22.8(3)
Cl5 Ti1 Ti3 104.84(13)
C1 Ti1 Ti3 105.8(4)
C5 Ti1 Ti3 104.0(4)
C2 Ti1 Ti3 137.0(5)
C4 Ti1 Ti3 131.8(6)
C3 Ti1 Ti3 160.5(4)
Cl3 Ti1 Ti2 21.3(3)
Cl2 Ti1 Ti2 82.3(3)
Cl5 Ti1 Ti2 106.06(13)
C1 Ti1 Ti2 103.6(4)
C5 Ti1 Ti2 135.6(7)
C2 Ti1 Ti2 104.5(4)
C4 Ti1 Ti2 159.1(4)
C3 Ti1 Ti2 128.7(5)
Ti3 Ti1 Ti2 59.55(6)
Cl3 Ti2 Cl1 101.6(4)
Cl3 Ti2 Cl6 103.5(3)
Cl1 Ti2 Cl6 103.0(3)
Cl3 Ti2 C15 140.1(5)
Cl1 Ti2 C15 92.2(4)
Cl6 Ti2 C15 109.6(4)
Cl3 Ti2 C11 106.4(5)
Cl1 Ti2 C11 94.4(4)
Cl6 Ti2 C11 141.4(4)
C15 Ti2 C11 34.7(4)
Cl3 Ti2 C12 84.5(4)
Cl1 Ti2 C12 124.1(5)
Cl6 Ti2 C12 129.9(4)
C15 Ti2 C12 57.3(5)
C11 Ti2 C12 33.4(4)
Cl3 Ti2 C13 98.2(5)
Cl1 Ti2 C13 148.0(4)
Cl6 Ti2 C13 96.4(4)
C15 Ti2 C13 57.1(5)
C11 Ti2 C13 55.7(5)
C12 Ti2 C13 33.9(5)
Cl3 Ti2 C14 133.5(5)
Cl1 Ti2 C14 120.9(5)
Cl6 Ti2 C14 85.6(4)
C15 Ti2 C14 33.4(4)
C11 Ti2 C14 56.1(5)
C12 Ti2 C14 57.4(5)
C13 Ti2 C14 35.3(5)
Cl3 Ti2 Ti3 80.8(3)
Cl1 Ti2 Ti3 24.9(3)
Cl6 Ti2 Ti3 94.83(12)
C15 Ti2 Ti3 117.1(3)
C11 Ti2 Ti3 113.6(3)
C12 Ti2 Ti3 135.1(4)
C13 Ti2 Ti3 168.7(4)
C14 Ti2 Ti3 144.7(4)
Cl3 Ti2 Ti1 20.7(3)
Cl1 Ti2 Ti1 81.1(3)
Cl6 Ti2 Ti1 105.50(13)
C15 Ti2 Ti1 144.9(4)
C11 Ti2 Ti1 111.1(4)
C12 Ti2 Ti1 98.4(3)
C13 Ti2 Ti1 118.0(4)
C14 Ti2 Ti1 153.1(4)
Ti3 Ti2 Ti1 60.15(8)
Cl2 Ti3 Cl1 103.5(4)
Cl2 Ti3 Cl4 103.2(3)
Cl1 Ti3 Cl4 104.7(3)
Cl2 Ti3 C23 100.2(7)
Cl1 Ti3 C23 96.9(6)
Cl4 Ti3 C23 143.2(5)
Cl2 Ti3 C24 135.2(7)
Cl1 Ti3 C24 90.9(5)
Cl4 Ti3 C24 113.9(7)
C23 Ti3 C24 35.3(6)
Cl2 Ti3 C25 134.8(5)
Cl1 Ti3 C25 116.9(5)
Cl4 Ti3 C25 86.0(4)
C23 Ti3 C25 57.5(6)
C24 Ti3 C25 33.5(5)
Cl2 Ti3 C22 82.0(5)
Cl1 Ti3 C22 130.8(7)
Cl4 Ti3 C22 121.8(6)
C23 Ti3 C22 35.3(6)
C24 Ti3 C22 57.6(5)
C25 Ti3 C22 56.8(5)
Cl2 Ti3 C21 100.7(5)
Cl1 Ti3 C21 147.1(4)
Cl4 Ti3 C21 90.8(4)
C23 Ti3 C21 56.9(6)
C24 Ti3 C21 56.2(5)
C25 Ti3 C21 34.2(5)
C22 Ti3 C21 33.1(5)
Cl2 Ti3 Ti2 83.3(3)
Cl1 Ti3 Ti2 24.6(2)
Cl4 Ti3 Ti2 96.29(12)
C23 Ti3 Ti2 114.5(5)
C24 Ti3 Ti2 115.3(4)
C25 Ti3 Ti2 140.4(5)
C22 Ti3 Ti2 141.4(6)
C21 Ti3 Ti2 170.9(3)
Cl2 Ti3 Ti1 23.0(3)
Cl1 Ti3 Ti1 80.9(3)
Cl4 Ti3 Ti1 105.20(12)
C23 Ti3 Ti1 107.4(6)
C24 Ti3 Ti1 140.9(7)
C25 Ti3 Ti1 156.3(4)
C22 Ti3 Ti1 100.0(4)
C21 Ti3 Ti1 123.2(4)
Ti2 Ti3 Ti1 60.30(8)
Ti2 Cl1 Ti3 130.5(5)
Ti3 Cl2 Ti1 134.2(5)
Ti1 Cl3 Ti2 138.0(5)
C2 C1 C5 103.4(13)
C2 C1 C6 129(2)
C5 C1 C6 127(2)
C2 C1 Ti1 74.0(8)
C5 C1 Ti1 72.7(7)
C6 C1 Ti1 117.8(10)
C3 C2 C1 114.0(14)
C3 C2 C7 127.1(18)
C1 C2 C7 118.9(19)
C3 C2 Ti1 76.7(9)
C1 C2 Ti1 71.2(7)
C7 C2 Ti1 121.9(10)
C2 C3 C4 108.4(14)
C2 C3 C8 129(2)
C4 C3 C8 122.2(19)
C2 C3 Ti1 72.2(9)
C4 C3 Ti1 71.8(8)
C8 C3 Ti1 122.5(12)
C5 C4 C3 108.7(15)
C5 C4 C9 122(2)
C3 C4 C9 129(2)
C5 C4 Ti1 71.8(8)
C3 C4 Ti1 73.9(9)
C9 C4 Ti1 124.2(10)
C4 C5 C1 105.6(13)
C4 C5 C10 134(2)
C1 C5 C10 121(2)
C4 C5 Ti1 74.0(9)
C1 C5 Ti1 70.3(8)
C10 C5 Ti1 119.8(10)
C12 C11 C15 110.2(12)
C12 C11 C16 119.5(15)
C15 C11 C16 130.1(15)
C12 C11 Ti2 74.2(7)
C15 C11 Ti2 72.3(7)
C16 C11 Ti2 116.3(10)
C11 C12 C13 107.8(13)
C11 C12 C17 131.9(16)
C13 C12 C17 120.3(16)
C11 C12 Ti2 72.4(7)
C13 C12 Ti2 74.4(8)
C17 C12 Ti2 119.9(9)
C12 C13 C14 107.0(13)
C12 C13 C18 124.8(17)
C14 C13 C18 128.2(18)
C12 C13 Ti2 71.7(8)
C14 C13 Ti2 72.4(8)
C18 C13 Ti2 121.6(9)
C15 C14 C13 106.7(13)
C15 C14 C19 129.6(17)
C13 C14 C19 123.4(17)
C15 C14 Ti2 70.5(8)
C13 C14 Ti2 72.3(8)
C19 C14 Ti2 126.6(11)
C14 C15 C11 108.2(12)
C14 C15 C20 126.1(17)
C11 C15 C20 125.5(16)
C14 C15 Ti2 76.1(8)
C11 C15 Ti2 73.0(7)
C20 C15 Ti2 121.5(10)
C22 C21 C25 108.8(14)
C22 C21 C26 122.9(19)
C25 C21 C26 128.2(19)
C22 C21 Ti3 71.9(8)
C25 C21 Ti3 71.1(8)
C26 C21 Ti3 121.0(9)
C21 C22 C23 107.4(15)
C21 C22 C27 126(2)
C23 C22 C27 127(2)
C21 C22 Ti3 74.9(9)
C23 C22 Ti3 69.3(9)
C27 C22 Ti3 121.3(10)
C24 C23 C22 106.8(15)
C24 C23 C28 136(3)
C22 C23 C28 117(3)
C24 C23 Ti3 73.6(9)
C22 C23 Ti3 75.3(9)
C28 C23 Ti3 120.1(10)
C25 C24 C23 108.8(15)
C25 C24 C29 123(2)
C23 C24 C29 128(2)
C25 C24 Ti3 74.8(9)
C23 C24 Ti3 71.0(8)
C29 C24 Ti3 122.1(10)
C24 C25 C21 108.1(15)
C24 C25 C30 125(2)
C21 C25 C30 126.7(18)
C24 C25 Ti3 71.7(8)
C21 C25 Ti3 74.6(8)
C30 C25 Ti3 125.6(10)

loop_
_geom_bond_atom_site_label_1
_geom_bond_atom_site_label_2
_geom_bond_distance
Ti1 Cl3 1.788(9)
Ti1 Cl2 1.840(8)
Ti1 Cl5 2.293(5)
Ti1 C1 2.311(13)
Ti1 C5 2.343(13)
Ti1 C2 2.347(12)
Ti1 C4 2.371(15)
Ti1 C3 2.398(14)
Ti1 Ti3 3.376(4)
Ti1 Ti2 3.381(4)
Ti2 Cl3 1.834(8)
Ti2 Cl1 1.837(8)
Ti2 Cl6 2.289(4)
Ti2 C15 2.334(12)
Ti2 C11 2.344(12)
Ti2 C12 2.366(13)
Ti2 C13 2.400(13)
Ti2 C14 2.402(14)
Ti2 Ti3 3.356(4)
Ti3 Cl2 1.826(8)
Ti3 Cl1 1.859(8)
Ti3 Cl4 2.276(5)
Ti3 C23 2.303(14)
Ti3 C24 2.336(13)
Ti3 C25 2.373(14)
Ti3 C22 2.381(14)
Ti3 C21 2.418(13)
C1 C2 1.394(19)
C1 C5 1.48(2)
C1 C6 1.51(2)
C2 C3 1.272(19)
C2 C7 1.513(19)
C3 C4 1.41(2)
C3 C8 1.43(2)
C4 C5 1.39(2)
C4 C9 1.49(2)
C5 C10 1.57(2)
C11 C12 1.354(17)
C11 C15 1.395(18)
C11 C16 1.524(19)
C12 C13 1.391(19)
C12 C17 1.537(19)
C13 C14 1.457(19)
C13 C18 1.604(19)
C14 C15 1.362(18)
C14 C19 1.50(2)
C15 C20 1.482(18)
C21 C22 1.37(2)
C21 C25 1.41(2)
C21 C26 1.504(19)
C22 C23 1.42(2)
C22 C27 1.53(2)
C23 C24 1.41(2)
C23 C28 1.59(2)
C24 C25 1.36(2)
C24 C29 1.56(2)
C25 C30 1.51(2)
